data_1536990
loop_
_publ_author_name
'Fischer, A.'

_publ_section_title
;
 Ln2 (Cl O4)2 (H2 I2 O10) * 8(H2 O) (Ln = Sm, Gd), a lanthanide
 perchlorate misodiperiodate forming a novel layer structure
;
_journal_name_full 'Zeitschrift fuer Anorganische und Allgemeine Chemie'
_journal_page_first 634
_journal_page_last 636
_journal_volume 629
_journal_year 2003
_chemical_formula_sum 'Cl Gd H9 I O13'
_chemical_name_systematic 'Gd (Cl O4) (H I O5) (H2 O)4'
_space_group_IT_number 14
_symmetry_space_group_name_Hall '-P 2ybc'
_symmetry_space_group_name_H-M 'P 1 21/c 1'
_cell_angle_alpha 90
_cell_angle_beta 101.66
_cell_angle_gamma 90
_cell_formula_units_Z 4
_cell_length_a 10.803
_cell_length_b 7.111
_cell_length_c 13.712
_cell_volume 1031.621
_citation_journal_id_ASTM ZAACAB
_cod_data_source_file Fischer_ZAACAB_2003_881.cif
_cod_data_source_block H9Cl1Gd1I1O13
_cod_original_formula_sum 'H9 Cl1 Gd1 I1 O13'
_cod_database_code 1536990

loop_
_symmetry_equiv_pos_as_xyz
x,y,z
-x,y+1/2,-z+1/2
-x,-y,-z
x,-y-1/2,z-1/2

loop_
_atom_site_label
_atom_site_type_symbol
_atom_site_fract_x
_atom_site_fract_y
_atom_site_fract_z
_atom_site_occupancy
_atom_site_U_iso_or_equiv
O8 O-2 0.2346 0.1504 0.4374 1 0.0
O10 O-2 0.6429 0.3317 0.3466 1 0.0
O6 O-2 -0.1046 0.0677 0.4614 1 0.0
O4 O-2 -0.2159 0.1164 0.2318 1 0.0
I1 I+7 0.06351 0.13802 0.44175 1 0.0
O1 O-2 0.2082 0.1577 0.2296 1 0.0
O12 O-2 0.4489 0.4144 0.3804 1 0.0
O9 O-2 0.5845 0.2099 0.4864 1 0.0
O7 O-2 0.0791 0.3078 0.5419 1 0.0
O5 O-2 0.046 -0.0334 0.338 1 0.0
O13 O-2 0.3794 0.2364 0.609 1 0.0
O11 O-2 0.4811 0.1079 0.3308 1 0.0
Gd1 Gd+3 -0.01451 0.14371 0.18294 1 0.0
O3 O-2 -0.0063 -0.1887 0.1556 1 0.0
Cl1 Cl+7 0.5386 0.2646 0.3858 1 0.0
O2 O-2 -0.1858 0.0911 0.0461 1 0.0
H1 H+1 0.304 0.1302 0.4812 1 0.0
